data_4319719
loop_
_publ_author_name
Evenson
'Peter K. Dorhout'

_publ_section_title
;
 Selenophosphate Phase Diagrams Developed in Conjunction with the
 Synthesis of the New Compounds K2La(P2Se6)1/2(PSe4), K3La(PSe4)2,
 K4La0.67(PSe4)2, K9-xLa1+x/3(PSe4)4 (x = 0.5), and KEuPSe4
;
_journal_name_full 'Inorganic Chemistry'
_journal_page_first 2875
_journal_page_last 2883
_journal_paper_doi 10.1021/ic000595z
_journal_volume 40
_journal_year 2001
_chemical_formula_sum 'K8.5 La1.17 P4 Se16'
_chemical_formula_weight 1881.42
_chemical_name_systematic
; 
 ? 
;
_space_group_IT_number 68
_symmetry_cell_setting orthorhombic
_symmetry_space_group_name_Hall '-C 2a 2ac'
_symmetry_space_group_name_H-M 'C c c a :2'
_atom_sites_solution_hydrogens geom
_atom_sites_solution_primary direct
_atom_sites_solution_secondary difmap
_audit_creation_method SHELXL
_cell_angle_alpha 90.00
_cell_angle_beta 90.00
_cell_angle_gamma 90.00
_cell_formula_units_Z 8
_cell_length_a 18.21330(10)
_cell_length_b 38.0914(4)
_cell_length_c 10.26650(10)
_cell_measurement_temperature 158(2)
_cell_volume 7122.59(11)
_computing_cell_refinement 'Bruker SMART'
_computing_data_collection 'Bruker SMART'
_computing_data_reduction 'Bruker SAINT'
_computing_molecular_graphics 'Bruker SHELXTL'
_computing_publication_material 'Bruker SHELXTL'
_computing_structure_refinement 'SHELXL-93 (Sheldrick, 1993)'
_computing_structure_solution 'SHELXS-86 (Sheldrick, 1990)'
_diffrn_ambient_temperature 158(2)
_diffrn_measurement_device 'Bruker CCD'
_diffrn_measurement_method '\w scans'
_diffrn_radiation_monochromator graphite
_diffrn_radiation_source 'fine-focus sealed tube'
_diffrn_radiation_type MoK\a
_diffrn_radiation_wavelength 0.71073
_diffrn_reflns_av_R_equivalents 0.0855
_diffrn_reflns_av_sigmaI/netI 0.0661
_diffrn_reflns_limit_h_max 24
_diffrn_reflns_limit_h_min -24
_diffrn_reflns_limit_k_max 24
_diffrn_reflns_limit_k_min -50
_diffrn_reflns_limit_l_max 13
_diffrn_reflns_limit_l_min -13
_diffrn_reflns_number 21677
_diffrn_reflns_theta_max 28.30
_diffrn_reflns_theta_min 1.07
_exptl_absorpt_coefficient_mu 18.919
_exptl_absorpt_correction_type SADABS
_exptl_crystal_colour 'clear yello'
_exptl_crystal_density_diffrn 3.509
_exptl_crystal_description rod
_exptl_crystal_F_000 6655
_exptl_crystal_size_max 0.09
_exptl_crystal_size_mid 0.09
_exptl_crystal_size_min 0.3
_refine_diff_density_max 1.774
_refine_diff_density_min -1.935
_refine_diff_density_rms 0.358
_refine_ls_extinction_coef 0.000111(9)
_refine_ls_extinction_expression Fc^*^=kFc[1+0.001xFc^2^\l^3^/sin(2\q)]^-1/4^
_refine_ls_extinction_method SHELXL
_refine_ls_goodness_of_fit_all 1.092
_refine_ls_goodness_of_fit_obs 1.257
_refine_ls_matrix_type full
_refine_ls_number_parameters 140
_refine_ls_number_reflns 4392
_refine_ls_number_restraints 0
_refine_ls_restrained_S_all 1.092
_refine_ls_restrained_S_obs 1.257
_refine_ls_R_factor_all 0.1052
_refine_ls_R_factor_obs 0.0542
_refine_ls_shift/esd_max 0.363
_refine_ls_shift/esd_mean 0.069
_refine_ls_structure_factor_coef Fsqd
_refine_ls_weighting_details 'w=1/[\s^2^(Fo^2^)+(0.0380P)^2^+111.5000P] where P=(Fo^2^+2Fc^2^)/3'
_refine_ls_weighting_scheme calc
_refine_ls_wR_factor_all 0.1324
_refine_ls_wR_factor_obs 0.1143
_reflns_number_observed 2516
_reflns_number_total 4392
_reflns_observed_criterion >2sigma(I)
_cod_data_source_file ic000595z_4.cif
_cod_data_source_block K9-xLa1+x/3(PSe4)4
_cod_depositor_comments
;
The following automatic conversions were performed:

'_symmetry_cell_setting' value 'Orthorhombic' changed to
'orthorhombic' according to the built-in table from CIF Core
dictionary named 'cif_core.dic' version 2.4.1 from 2010-06-29.

Automatic conversion script
Id: cif_fix_values 1646 2011-03-28 12:23:43Z adriana 

The following automatic conversions were performed:

'_refine_ls_weighting_scheme' value 'calc
w=1/[\s^2^(Fo^2^)+(0.0380P)^2^+111.5000P] where P=(Fo^2^+2Fc^2^)/3'
was changed to 'calc'. New tag '_refine_ls_weighting_details' was
created. The value of the new tag was set to
'w=1/[\s^2^(Fo^2^)+(0.0380P)^2^+111.5000P] where P=(Fo^2^+2Fc^2^)/3'.

Automatic conversion script
Id: cif_fix_values 3143 2015-03-26 13:38:13Z robertas 
;
_cod_original_sg_symbol_H-M 'C c c a'
_cod_original_formula_sum 'K8.50 La1.17 P4 Se16'
_cod_database_code 4319719

loop_
_symmetry_equiv_pos_as_xyz
'x, y, z'
'-x+1/2, -y, z'
'-x, y, -z+1/2'
'x+1/2, -y, -z+1/2'
'x+1/2, y+1/2, z'
'-x+1, -y+1/2, z'
'-x+1/2, y+1/2, -z+1/2'
'x+1, -y+1/2, -z+1/2'
'-x, -y, -z'
'x-1/2, y, -z'
'x, -y, z-1/2'
'-x-1/2, y, z-1/2'
'-x+1/2, -y+1/2, -z'
'x, y+1/2, -z'
'x+1/2, -y+1/2, z-1/2'
'-x, y+1/2, z-1/2'

loop_
_atom_site_aniso_label
_atom_site_aniso_U_11
_atom_site_aniso_U_22
_atom_site_aniso_U_33
_atom_site_aniso_U_23
_atom_site_aniso_U_13
_atom_site_aniso_U_12
La1 0.0066(7) 0.0069(7) 0.0065(5) 0.000 0.000 0.000
La2 0.0064(10) 0.0095(10) 0.0092(7) 0.000 0.000 0.0009(4)
Se1 0.0083(6) 0.0136(6) 0.0135(4) -0.0081(4) -0.0005(4) 0.0010(5)
Se2 0.0090(6) 0.0214(6) 0.0103(5) 0.0061(4) 0.0002(4) -0.0023(5)
Se3 0.0223(9) 0.0118(7) 0.0176(5) 0.0000(4) -0.0041(4) -0.0058(6)
Se4 0.0181(7) 0.0237(7) 0.0102(5) 0.0055(4) -0.0030(5) 0.0009(5)
Se5 0.0165(7) 0.0306(8) 0.0141(5) 0.0008(5) -0.0045(5) -0.0010(6)
Se6 0.0181(8) 0.0386(9) 0.0144(6) -0.0022(5) 0.0043(5) -0.0030(6)
Se7 0.0209(10) 0.0138(8) 0.0332(8) -0.0013(4) -0.0004(4) 0.0053(6)
Se8 0.0075(8) 0.0142(8) 0.0743(12) 0.0009(5) -0.0010(5) -0.0001(6)
K1 0.016(2) 0.029(2) 0.0211(12) -0.0047(9) -0.0006(9) 0.0056(15)
K3 0.033(3) 0.028(2) 0.024(2) 0.000 -0.009(2) 0.000
K2 0.038(4) 0.026(4) 0.028(3) 0.000 0.000 0.000
K5 0.018(2) 0.052(2) 0.0165(13) -0.0016(10) -0.0004(12) 0.0039(10)
K4 0.016(2) 0.042(3) 0.035(2) 0.0006(10) -0.0006(8) -0.001(2)
K6 0.038(3) 0.060(3) 0.029(2) 0.000 0.008(2) 0.000
P1 0.005(2) 0.007(2) 0.0101(13) 0.0028(8) -0.0010(7) 0.0011(14)
P2 0.016(2) 0.015(2) 0.013(2) 0.0009(8) -0.0003(8) 0.004(2)

loop_
_atom_site_label
_atom_site_type_symbol
_atom_site_fract_x
_atom_site_fract_y
_atom_site_fract_z
_atom_site_U_iso_or_equiv
_atom_site_thermal_displace_type
_atom_site_occupancy
_atom_site_calc_flag
_atom_site_refinement_flags
_atom_site_disorder_group
La1 La 0.0000 0.2500 0.7500 0.0067(3) Uani 1 d S .
La2 La -0.2500 0.0000 0.75351(8) 0.0084(4) Uani 0.66 d SP .
Se1 Se 0.01551(7) 0.19655(3) 0.52296(11) 0.0118(3) Uani 1 d . .
Se2 Se 0.14923(6) 0.28665(3) 0.67894(11) 0.0136(3) Uani 1 d . .
Se3 Se -0.12696(8) 0.12913(4) 0.51483(10) 0.0172(4) Uani 1 d . .
Se4 Se -0.15453(7) 0.20794(3) 0.33538(11) 0.0173(3) Uani 1 d . .
Se5 Se -0.40057(7) 0.03940(4) 0.33063(12) 0.0204(3) Uani 1 d . .
Se6 Se -0.40108(7) 0.03882(4) 0.67501(13) 0.0237(3) Uani 1 d . .
Se7 Se -0.37697(10) 0.12077(4) 0.50400(9) 0.0226(4) Uani 1 d . .
Se8 Se -0.23402(9) 0.05345(4) 0.50399(12) 0.0320(5) Uani 1 d . .
K1 K 0.1891(2) 0.29165(10) 1.0138(2) 0.0222(8) Uani 1 d . .
K3 K 0.0000 0.12595(11) 0.7500 0.0281(10) Uani 1 d S .
K2 K 0.0000 0.2500 0.2500 0.031(2) Uani 1 d S .
K5 K -0.25327(12) 0.12158(11) 0.7610(2) 0.0286(8) Uani 1 d . .
K4 K -0.0596(2) 0.04043(12) 0.5001(2) 0.0309(10) Uani 1 d . .
K6 K 0.0000 0.13238(15) 0.2500 0.0424(13) Uani 1 d S .
P1 P -0.1037(2) 0.18454(10) 0.5085(2) 0.0075(7) Uani 1 d . .
P2 P -0.3530(2) 0.06365(11) 0.5039(2) 0.0145(9) Uani 1 d . .

loop_
_atom_type_symbol
_atom_type_description
_atom_type_scat_dispersion_real
_atom_type_scat_dispersion_imag
_atom_type_scat_source
P P 0.1023 0.0942 'International Tables Vol C Tables 4.2.6.8 and 6.1.1.4'
K K 0.2009 0.2494 'International Tables Vol C Tables 4.2.6.8 and 6.1.1.4'
Se Se -0.0929 2.2259 'International Tables Vol C Tables 4.2.6.8 and 6.1.1.4'
La La -0.2871 2.4523 'International Tables Vol C Tables 4.2.6.8 and 6.1.1.4'

loop_
_geom_angle_atom_site_label_1
_geom_angle_atom_site_label_2
_geom_angle_atom_site_label_3
_geom_angle
_geom_angle_site_symmetry_1
_geom_angle_site_symmetry_3
_geom_angle_publ_flag
Se1 La1 Se1 98.13(5) . 3_556 ?
Se1 La1 Se1 82.82(5) . 6_455 ?
Se1 La1 Se1 169.57(5) 3_556 6_455 ?
Se1 La1 Se1 169.57(5) . 8_456 ?
Se1 La1 Se1 82.82(5) 3_556 8_456 ?
Se1 La1 Se1 98.13(5) 6_455 8_456 ?
Se1 La1 Se2 67.25(3) . 6_455 ?
Se1 La1 Se2 78.72(3) 3_556 6_455 ?
Se1 La1 Se2 92.20(3) 6_455 6_455 ?
Se1 La1 Se2 122.95(3) 8_456 6_455 ?
Se1 La1 Se2 122.95(3) . 3_556 ?
Se1 La1 Se2 92.20(3) 3_556 3_556 ?
Se1 La1 Se2 78.72(3) 6_455 3_556 ?
Se1 La1 Se2 67.25(3) 8_456 3_556 ?
Se2 La1 Se2 60.18(4) 6_455 3_556 ?
Se1 La1 Se2 92.20(3) . . ?
Se1 La1 Se2 122.95(3) 3_556 . ?
Se1 La1 Se2 67.25(3) 6_455 . ?
Se1 La1 Se2 78.72(3) 8_456 . ?
Se2 La1 Se2 153.14(4) 6_455 . ?
Se2 La1 Se2 127.24(4) 3_556 . ?
Se1 La1 Se2 78.72(3) . 8_456 ?
Se1 La1 Se2 67.25(3) 3_556 8_456 ?
Se1 La1 Se2 122.95(3) 6_455 8_456 ?
Se1 La1 Se2 92.19(3) 8_456 8_456 ?
Se2 La1 Se2 127.24(4) 6_455 8_456 ?
Se2 La1 Se2 153.14(4) 3_556 8_456 ?
Se2 La1 Se2 60.18(4) . 8_456 ?
Se5 La2 Se5 151.58(5) 11_556 12_556 ?
Se5 La2 Se6 63.22(4) 11_556 . ?
Se5 La2 Se6 124.98(4) 12_556 . ?
Se5 La2 Se6 124.98(4) 11_556 2_455 ?
Se5 La2 Se6 63.22(4) 12_556 2_455 ?
Se6 La2 Se6 151.07(5) . 2_455 ?
Se5 La2 Se8 80.08(4) 11_556 2_455 ?
Se5 La2 Se8 123.72(4) 12_556 2_455 ?
Se6 La2 Se8 90.78(4) . 2_455 ?
Se6 La2 Se8 66.21(4) 2_455 2_455 ?
Se5 La2 Se8 123.73(4) 11_556 . ?
Se5 La2 Se8 80.08(4) 12_556 . ?
Se6 La2 Se8 66.22(4) . . ?
Se6 La2 Se8 90.78(4) 2_455 . ?
Se8 La2 Se8 77.51(6) 2_455 . ?
Se5 La2 Se8 91.20(4) 11_556 12_556 ?
Se5 La2 Se8 66.15(4) 12_556 12_556 ?
Se6 La2 Se8 80.58(4) . 12_556 ?
Se6 La2 Se8 123.63(4) 2_455 12_556 ?
Se8 La2 Se8 169.85(6) 2_455 12_556 ?
Se8 La2 Se8 103.51(5) . 12_556 ?
Se5 La2 Se8 66.15(4) 11_556 11_556 ?
Se5 La2 Se8 91.19(4) 12_556 11_556 ?
Se6 La2 Se8 123.64(4) . 11_556 ?
Se6 La2 Se8 80.58(4) 2_455 11_556 ?
Se8 La2 Se8 103.51(5) 2_455 11_556 ?
Se8 La2 Se8 169.84(6) . 11_556 ?
Se8 La2 Se8 77.30(6) 12_556 11_556 ?
Se5 La2 K4 51.28(6) 11_556 12_556 ?
Se5 La2 K4 110.67(6) 12_556 12_556 ?
Se6 La2 K4 48.35(5) . 12_556 ?
Se6 La2 K4 160.36(5) 2_455 12_556 ?
Se8 La2 K4 125.08(6) 2_455 12_556 ?
Se8 La2 K4 106.91(6) . 12_556 ?
Se8 La2 K4 44.81(6) 12_556 12_556 ?
Se8 La2 K4 80.94(5) 11_556 12_556 ?
Se5 La2 K4 110.67(6) 11_556 11_556 ?
Se5 La2 K4 51.28(6) 12_556 11_556 ?
Se6 La2 K4 160.36(5) . 11_556 ?
Se6 La2 K4 48.35(5) 2_455 11_556 ?
Se8 La2 K4 106.91(6) 2_455 11_556 ?
Se8 La2 K4 125.08(6) . 11_556 ?
Se8 La2 K4 80.94(5) 12_556 11_556 ?
Se8 La2 K4 44.81(6) 11_556 11_556 ?
K4 La2 K4 112.58(8) 12_556 11_556 ?
Se5 La2 K4 48.87(5) 11_556 2_455 ?
Se5 La2 K4 159.32(5) 12_556 2_455 ?
Se6 La2 K4 50.90(6) . 2_455 ?
Se6 La2 K4 110.37(6) 2_455 2_455 ?
Se8 La2 K4 44.33(6) 2_455 2_455 ?
Se8 La2 K4 80.40(5) . 2_455 ?
Se8 La2 K4 125.60(6) 12_556 2_455 ?
Se8 La2 K4 107.54(6) 11_556 2_455 ?
K4 La2 K4 81.61(9) 12_556 2_455 ?
K4 La2 K4 140.70(11) 11_556 2_455 ?
Se5 La2 K4 159.32(5) 11_556 . ?
Se5 La2 K4 48.87(5) 12_556 . ?
Se6 La2 K4 110.37(6) . . ?
Se6 La2 K4 50.90(6) 2_455 . ?
Se8 La2 K4 80.39(5) 2_455 . ?
Se8 La2 K4 44.33(6) . . ?
Se8 La2 K4 107.54(6) 12_556 . ?
Se8 La2 K4 125.60(6) 11_556 . ?
K4 La2 K4 140.70(11) 12_556 . ?
K4 La2 K4 81.61(9) 11_556 . ?
K4 La2 K4 111.11(8) 2_455 . ?
P1 Se1 La1 95.52(8) . . ?
P1 Se1 K1 168.77(9) . 8_456 ?
La1 Se1 K1 94.92(6) . 8_456 ?
P1 Se1 K2 89.26(8) . . ?
La1 Se1 K2 102.33(3) . . ?
K1 Se1 K2 84.46(6) 8_456 . ?
P1 Se1 K3 79.14(8) . . ?
La1 Se1 K3 89.81(5) . . ?
K1 Se1 K3 105.05(7) 8_456 . ?
K2 Se1 K3 164.02(5) . . ?
P1 Se1 K6 74.98(8) . . ?
La1 Se1 K6 170.44(4) . . ?
K1 Se1 K6 94.48(6) 8_456 . ?
K2 Se1 K6 76.81(7) . . ?
K3 Se1 K6 89.48(9) . . ?
P1 Se2 La1 94.54(11) 6_455 . ?
P1 Se2 K1 84.45(11) 6_455 12_655 ?
La1 Se2 K1 152.78(7) . 12_655 ?
P1 Se2 K1 144.90(11) 6_455 . ?
La1 Se2 K1 88.60(7) . . ?
K1 Se2 K1 107.78(5) 12_655 . ?
P1 Se2 K1 92.91(10) 6_455 8_456 ?
La1 Se2 K1 86.26(6) . 8_456 ?
K1 Se2 K1 66.67(10) 12_655 8_456 ?
K1 Se2 K1 122.18(7) . 8_456 ?
P1 Se3 K3 85.48(12) . . ?
P1 Se3 K5 100.68(10) . 12 ?
K3 Se3 K5 172.10(12) . 12 ?
P1 Se3 K5 103.69(11) . . ?
K3 Se3 K5 85.92(4) . . ?
K5 Se3 K5 97.29(4) 12 . ?
P1 Se3 K6 79.36(13) . . ?
K3 Se3 K6 95.92(4) . . ?
K5 Se3 K6 80.52(4) 12 . ?
K5 Se3 K6 176.59(12) . . ?
P1 Se3 K4 148.42(14) . . ?
K3 Se3 K4 76.16(9) . . ?
K5 Se3 K4 96.12(9) 12 . ?
K5 Se3 K4 100.43(9) . . ?
K6 Se3 K4 77.28(10) . . ?
P1 Se4 K2 92.95(11) . . ?
P1 Se4 K1 151.25(11) . 6_454 ?
K2 Se4 K1 84.15(7) . 6_454 ?
P1 Se4 K1 85.36(11) . 15_455 ?
K2 Se4 K1 147.65(8) . 15_455 ?
K1 Se4 K1 111.95(5) 6_454 15_455 ?
P1 Se4 K1 94.89(11) . 3_556 ?
K2 Se4 K1 80.56(6) . 3_556 ?
K1 Se4 K1 112.70(7) 6_454 3_556 ?
K1 Se4 K1 67.44(10) 15_455 3_556 ?
P1 Se4 K5 89.87(11) . 12 ?
K2 Se4 K5 137.48(5) . 12 ?
K1 Se4 K5 73.84(8) 6_454 12 ?
K1 Se4 K5 74.87(8) 15_455 12 ?
K1 Se4 K5 141.43(7) 3_556 12 ?
P2 Se5 La2 93.42(12) . 11 ?
P2 Se5 K4 85.19(13) . 10_556 ?
La2 Se5 K4 149.41(9) 11 10_556 ?
P2 Se5 K4 151.02(13) . 12 ?
La2 Se5 K4 86.72(8) 11 12 ?
K4 Se5 K4 108.90(6) 10_556 12 ?
P2 Se5 K4 92.51(12) . 2_455 ?
La2 Se5 K4 84.03(7) 11 2_455 ?
K4 Se5 K4 65.54(13) 10_556 2_455 ?
K4 Se5 K4 116.28(8) 12 2_455 ?
P2 Se5 K3 89.98(12) . 10_556 ?
La2 Se5 K3 138.20(4) 11 10_556 ?
K4 Se5 K3 72.39(8) 10_556 10_556 ?
K4 Se5 K3 71.46(8) 12 10_556 ?
K4 Se5 K3 137.46(7) 2_455 10_556 ?
P2 Se6 La2 93.31(12) . . ?
P2 Se6 K4 84.68(13) . 10_556 ?
La2 Se6 K4 149.80(9) . 10_556 ?
P2 Se6 K4 149.85(13) . 12_556 ?
La2 Se6 K4 86.72(8) . 12_556 ?
K4 Se6 K4 109.77(6) 10_556 12_556 ?
P2 Se6 K4 92.39(12) . 2_455 ?
La2 Se6 K4 84.80(7) . 2_455 ?
K4 Se6 K4 65.23(13) 10_556 2_455 ?
K4 Se6 K4 117.59(8) 12_556 2_455 ?
P2 Se7 K6 104.90(13) . 10_556 ?
P2 Se7 K5 82.71(12) . 12 ?
K6 Se7 K5 171.77(14) 10_556 12 ?
P2 Se7 K3 100.59(12) . 10_556 ?
K6 Se7 K3 97.24(5) 10_556 10_556 ?
K5 Se7 K3 84.21(4) 12 10_556 ?
P2 Se7 K5 83.19(12) . . ?
K6 Se7 K5 82.08(4) 10_556 . ?
K5 Se7 K5 95.95(4) 12 . ?
K3 Se7 K5 176.20(13) 10_556 . ?
P2 Se7 K1 148.8(2) . 15_455 ?
K6 Se7 K1 94.58(11) 10_556 15_455 ?
K5 Se7 K1 77.20(9) 12 15_455 ?
K3 Se7 K1 100.84(9) 10_556 15_455 ?
K5 Se7 K1 75.52(9) . 15_455 ?
P2 Se8 K4 178.51(13) . . ?
P2 Se8 La2 91.29(9) . . ?
K4 Se8 La2 90.10(7) . . ?
P2 Se8 La2 91.25(9) . 11 ?
K4 Se8 La2 88.98(7) . 11 ?
La2 Se8 La2 102.59(5) . 11 ?
P2 Se8 K5 79.02(10) . 12 ?
K4 Se8 K5 99.54(8) . 12 ?
La2 Se8 K5 168.37(7) . 12 ?
La2 Se8 K5 84.21(6) 11 12 ?
P2 Se8 K5 77.54(10) . . ?
K4 Se8 K5 102.11(8) . . ?
La2 Se8 K5 82.58(6) . . ?
La2 Se8 K5 167.84(7) 11 . ?
K5 Se8 K5 89.00(10) 12 . ?
Se1 K1 Se4 86.02(8) 8_456 6_456 ?
Se1 K1 Se4 139.73(9) 8_456 15_556 ?
Se4 K1 Se4 133.51(11) 6_456 15_556 ?
Se1 K1 Se2 156.49(9) 8_456 12_656 ?
Se4 K1 Se2 70.90(6) 6_456 12_656 ?
Se4 K1 Se2 62.73(8) 15_556 12_656 ?
Se1 K1 Se2 71.96(6) 8_456 . ?
Se4 K1 Se2 157.14(12) 6_456 . ?
Se4 K1 Se2 69.23(5) 15_556 . ?
Se2 K1 Se2 131.46(10) 12_656 . ?
Se1 K1 Se7 62.09(7) 8_456 15_556 ?
Se4 K1 Se7 87.71(8) 6_456 15_556 ?
Se4 K1 Se7 105.40(11) 15_556 15_556 ?
Se2 K1 Se7 111.10(11) 12_656 15_556 ?
Se2 K1 Se7 87.34(8) . 15_556 ?
Se1 K1 Se4 90.15(10) 8_456 3_556 ?
Se4 K1 Se4 63.18(7) 6_456 3_556 ?
Se4 K1 Se4 112.55(10) 15_556 3_556 ?
Se2 K1 Se4 83.52(8) 12_656 3_556 ?
Se2 K1 Se4 109.65(10) . 3_556 ?
Se7 K1 Se4 141.80(10) 15_556 3_556 ?
Se1 K1 Se2 81.69(8) 8_456 8_456 ?
Se4 K1 Se2 119.92(11) 6_456 8_456 ?
Se4 K1 Se2 82.98(7) 15_556 8_456 ?
Se2 K1 Se2 113.33(10) 12_656 8_456 ?
Se2 K1 Se2 52.08(5) . 8_456 ?
Se7 K1 Se2 133.27(9) 15_556 8_456 ?
Se4 K1 Se2 58.33(6) 3_556 8_456 ?
Se1 K1 K1 131.9(2) 8_456 13_557 ?
Se4 K1 K1 100.49(11) 6_456 13_557 ?
Se4 K1 K1 58.90(9) 15_556 13_557 ?
Se2 K1 K1 59.72(9) 12_656 13_557 ?
Se2 K1 K1 90.14(9) . 13_557 ?
Se7 K1 K1 163.8(2) 15_556 13_557 ?
Se4 K1 K1 53.66(9) 3_556 13_557 ?
Se2 K1 K1 53.61(8) 8_456 13_557 ?
Se1 K1 K5 101.66(9) 8_456 15_556 ?
Se4 K1 K5 57.46(6) 6_456 15_556 ?
Se4 K1 K5 96.33(10) 15_556 15_556 ?
Se2 K1 K5 62.44(7) 12_656 15_556 ?
Se2 K1 K5 132.00(11) . 15_556 ?
Se7 K1 K5 51.42(6) 15_556 15_556 ?
Se4 K1 K5 118.02(7) 3_556 15_556 ?
Se2 K1 K5 175.29(10) 8_456 15_556 ?
K1 K1 K5 122.12(14) 13_557 15_556 ?
Se1 K1 K5 95.04(9) 8_456 6_455 ?
Se4 K1 K5 129.14(11) 6_456 6_455 ?
Se4 K1 K5 56.58(7) 15_556 6_455 ?
Se2 K1 K5 96.13(10) 12_656 6_455 ?
Se2 K1 K5 60.99(6) . 6_455 ?
Se7 K1 K5 50.32(6) 15_556 6_455 ?
Se4 K1 K5 166.87(9) 3_556 6_455 ?
Se2 K1 K5 110.47(7) 8_456 6_455 ?
K1 K1 K5 115.00(13) 13_557 6_455 ?
K5 K1 K5 72.73(8) 15_556 6_455 ?
Se1 K1 K2 50.23(5) 8_456 1_556 ?
Se4 K1 K2 47.87(5) 6_456 1_556 ?
Se4 K1 K2 159.48(11) 15_556 1_556 ?
Se2 K1 K2 111.95(7) 12_656 1_556 ?
Se2 K1 K2 110.47(9) . 1_556 ?
Se7 K1 K2 95.02(8) 15_556 1_556 ?
Se4 K1 K2 47.34(5) 3_556 1_556 ?
Se2 K1 K2 81.49(7) 8_456 1_556 ?
K1 K1 K2 100.87(13) 13_557 1_556 ?
K5 K1 K2 98.04(6) 15_556 1_556 ?
K5 K1 K2 142.46(9) 6_455 1_556 ?
Se3 K3 Se3 175.8(2) . 3_556 ?
Se3 K3 Se7 95.67(4) . 12_556 ?
Se3 K3 Se7 84.57(4) 3_556 12_556 ?
Se3 K3 Se7 84.57(4) . 10_656 ?
Se3 K3 Se7 95.67(4) 3_556 10_656 ?
Se7 K3 Se7 173.4(2) 12_556 10_656 ?
Se3 K3 Se1 112.91(9) . 3_556 ?
Se3 K3 Se1 63.65(5) 3_556 3_556 ?
Se7 K3 Se1 59.82(4) 12_556 3_556 ?
Se7 K3 Se1 126.09(10) 10_656 3_556 ?
Se3 K3 Se1 63.65(5) . . ?
Se3 K3 Se1 112.91(9) 3_556 . ?
Se7 K3 Se1 126.09(10) 12_556 . ?
Se7 K3 Se1 59.82(4) 10_656 . ?
Se1 K3 Se1 82.25(10) 3_556 . ?
Se3 K3 P1 141.84(14) . 3_556 ?
Se3 K3 P1 34.06(6) 3_556 3_556 ?
Se7 K3 P1 82.18(6) 12_556 3_556 ?
Se7 K3 P1 101.69(7) 10_656 3_556 ?
Se1 K3 P1 34.72(6) 3_556 3_556 ?
Se1 K3 P1 86.84(10) . 3_556 ?
Se3 K3 P1 34.06(6) . . ?
Se3 K3 P1 141.83(14) 3_556 . ?
Se7 K3 P1 101.69(7) 12_556 . ?
Se7 K3 P1 82.19(6) 10_656 . ?
Se1 K3 P1 86.84(10) 3_556 . ?
Se1 K3 P1 34.72(6) . . ?
P1 K3 P1 108.8(2) 3_556 . ?
Se3 K3 Se5 82.02(6) . 12_556 ?
Se3 K3 Se5 101.59(8) 3_556 12_556 ?
Se7 K3 Se5 58.82(5) 12_556 12_556 ?
Se7 K3 Se5 114.81(11) 10_656 12_556 ?
Se1 K3 Se5 117.86(3) 3_556 12_556 ?
Se1 K3 Se5 145.32(4) . 12_556 ?
P1 K3 Se5 126.22(6) 3_556 12_556 ?
P1 K3 Se5 113.94(7) . 12_556 ?
Se3 K3 Se5 101.59(8) . 10_656 ?
Se3 K3 Se5 82.02(6) 3_556 10_656 ?
Se7 K3 Se5 114.81(11) 12_556 10_656 ?
Se7 K3 Se5 58.82(5) 10_656 10_656 ?
Se1 K3 Se5 145.32(4) 3_556 10_656 ?
Se1 K3 Se5 117.85(3) . 10_656 ?
P1 K3 Se5 113.94(7) 3_556 10_656 ?
P1 K3 Se5 126.22(6) . 10_656 ?
Se5 K3 Se5 62.27(8) 12_556 10_656 ?
Se3 K3 K4 54.57(7) . . ?
Se3 K3 K4 129.40(12) 3_556 . ?
Se7 K3 K4 104.17(9) 12_556 . ?
Se7 K3 K4 70.62(7) 10_656 . ?
Se1 K3 K4 160.60(6) 3_556 . ?
Se1 K3 K4 101.63(5) . . ?
P1 K3 K4 162.64(11) 3_556 . ?
P1 K3 K4 86.01(8) . . ?
Se5 K3 K4 50.14(6) 12_556 . ?
Se5 K3 K4 48.70(8) 10_656 . ?
Se3 K3 K4 129.40(12) . 3_556 ?
Se3 K3 K4 54.58(7) 3_556 3_556 ?
Se7 K3 K4 70.62(7) 12_556 3_556 ?
Se7 K3 K4 104.17(9) 10_656 3_556 ?
Se1 K3 K4 101.63(5) 3_556 3_556 ?
Se1 K3 K4 160.60(6) . 3_556 ?
P1 K3 K4 86.01(8) 3_556 3_556 ?
P1 K3 K4 162.64(11) . 3_556 ?
Se5 K3 K4 48.70(8) 12_556 3_556 ?
Se5 K3 K4 50.14(6) 10_656 3_556 ?
K4 K3 K4 81.09(12) . 3_556 ?
Se4 K2 Se4 65.95(4) 8_455 . ?
Se4 K2 Se4 122.96(4) 8_455 6_455 ?
Se4 K2 Se4 149.71(4) . 6_455 ?
Se4 K2 Se4 149.71(4) 8_455 3 ?
Se4 K2 Se4 122.96(4) . 3 ?
Se4 K2 Se4 65.95(4) 6_455 3 ?
Se4 K2 Se1 123.96(3) 8_455 . ?
Se4 K2 Se1 65.02(3) . . ?
Se4 K2 Se1 90.05(3) 6_455 . ?
Se4 K2 Se1 82.11(3) 3 . ?
Se4 K2 Se1 90.05(3) 8_455 3 ?
Se4 K2 Se1 82.11(3) . 3 ?
Se4 K2 Se1 123.96(3) 6_455 3 ?
Se4 K2 Se1 65.03(3) 3 3 ?
Se1 K2 Se1 108.27(4) . 3 ?
Se4 K2 Se1 82.11(3) 8_455 6_455 ?
Se4 K2 Se1 90.05(3) . 6_455 ?
Se4 K2 Se1 65.02(3) 6_455 6_455 ?
Se4 K2 Se1 123.96(3) 3 6_455 ?
Se1 K2 Se1 72.52(4) . 6_455 ?
Se1 K2 Se1 170.68(4) 3 6_455 ?
Se4 K2 Se1 65.03(3) 8_455 8_455 ?
Se4 K2 Se1 123.96(3) . 8_455 ?
Se4 K2 Se1 82.11(3) 6_455 8_455 ?
Se4 K2 Se1 90.05(3) 3 8_455 ?
Se1 K2 Se1 170.67(4) . 8_455 ?
Se1 K2 Se1 72.52(4) 3 8_455 ?
Se1 K2 Se1 108.27(4) 6_455 8_455 ?
Se4 K2 K6 61.48(2) 8_455 6_455 ?
Se4 K2 K6 118.52(2) . 6_455 ?
Se4 K2 K6 61.48(2) 6_455 6_455 ?
Se4 K2 K6 118.52(2) 3 6_455 ?
Se1 K2 K6 125.86(2) . 6_455 ?
Se1 K2 K6 125.86(2) 3 6_455 ?
Se1 K2 K6 54.14(2) 6_455 6_455 ?
Se1 K2 K6 54.14(2) 8_455 6_455 ?
Se4 K2 K6 118.52(2) 8_455 . ?
Se4 K2 K6 61.48(2) . . ?
Se4 K2 K6 118.52(2) 6_455 . ?
Se4 K2 K6 61.48(2) 3 . ?
Se1 K2 K6 54.14(2) . . ?
Se1 K2 K6 54.14(2) 3 . ?
Se1 K2 K6 125.86(2) 6_455 . ?
Se1 K2 K6 125.86(2) 8_455 . ?
K6 K2 K6 180.0 6_455 . ?
Se4 K2 K1 52.10(5) 8_455 6_454 ?
Se4 K2 K1 47.98(4) . 6_454 ?
Se4 K2 K1 161.98(4) 6_455 6_454 ?
Se4 K2 K1 109.43(5) 3 6_454 ?
Se1 K2 K1 106.87(5) . 6_454 ?
Se1 K2 K1 45.31(5) 3 6_454 ?
Se1 K2 K1 125.37(5) 6_455 6_454 ?
Se1 K2 K1 80.46(4) 8_455 6_454 ?
K6 K2 K1 110.64(5) 6_455 6_454 ?
K6 K2 K1 69.36(5) . 6_454 ?
Se4 K2 K1 47.98(4) 8_455 3_556 ?
Se4 K2 K1 52.10(5) . 3_556 ?
Se4 K2 K1 109.43(5) 6_455 3_556 ?
Se4 K2 K1 161.98(4) 3 3_556 ?
Se1 K2 K1 80.46(4) . 3_556 ?
Se1 K2 K1 125.37(5) 3 3_556 ?
Se1 K2 K1 45.31(5) 6_455 3_556 ?
Se1 K2 K1 106.87(5) 8_455 3_556 ?
K6 K2 K1 69.36(5) 6_455 3_556 ?
K6 K2 K1 110.64(5) . 3_556 ?
K1 K2 K1 80.17(8) 6_454 3_556 ?
Se3 K5 Se3 170.07(14) 12_556 . ?
Se3 K5 Se7 83.55(6) 12_556 12_556 ?
Se3 K5 Se7 94.16(7) . 12_556 ?
Se3 K5 Se7 99.59(7) 12_556 . ?
Se3 K5 Se7 82.88(6) . . ?
Se7 K5 Se7 176.77(9) 12_556 . ?
Se3 K5 Se8 59.42(6) 12_556 12_556 ?
Se3 K5 Se8 127.80(10) . 12_556 ?
Se7 K5 Se8 62.39(6) 12_556 12_556 ?
Se7 K5 Se8 118.54(10) . 12_556 ?
Se3 K5 Se8 131.41(11) 12_556 . ?
Se3 K5 Se8 58.15(5) . . ?
Se7 K5 Se8 116.30(9) 12_556 . ?
Se7 K5 Se8 61.01(5) . . ?
Se8 K5 Se8 89.69(10) 12_556 . ?
Se3 K5 Se4 59.13(6) 12_556 12_556 ?
Se3 K5 Se4 112.01(10) . 12_556 ?
Se7 K5 Se4 99.66(8) 12_556 12_556 ?
Se7 K5 Se4 82.69(7) . 12_556 ?
Se8 K5 Se4 117.32(7) 12_556 12_556 ?
Se8 K5 Se4 142.63(7) . 12_556 ?
Se3 K5 P2 82.82(8) 12_556 12_556 ?
Se3 K5 P2 100.83(9) . 12_556 ?
Se7 K5 P2 34.85(7) 12_556 12_556 ?
Se7 K5 P2 144.45(14) . 12_556 ?
Se8 K5 P2 34.14(7) 12_556 12_556 ?
Se8 K5 P2 90.70(10) . 12_556 ?
Se4 K5 P2 126.32(8) 12_556 12_556 ?
Se3 K5 K1 103.30(9) 12_556 15_455 ?
Se3 K5 K1 70.39(8) . 15_455 ?
Se7 K5 K1 127.11(11) 12_556 15_455 ?
Se7 K5 K1 53.07(7) . 15_455 ?
Se8 K5 K1 161.10(9) 12_556 15_455 ?
Se8 K5 K1 98.10(7) . 15_455 ?
Se4 K5 K1 48.70(6) 12_556 15_455 ?
P2 K5 K1 161.05(11) 12_556 15_455 ?
Se3 K5 K1 69.70(7) 12_556 6_455 ?
Se3 K5 K1 101.25(9) . 6_455 ?
Se7 K5 K1 52.48(7) 12_556 6_455 ?
Se7 K5 K1 129.30(11) . 6_455 ?
Se8 K5 K1 98.68(6) 12_556 6_455 ?
Se8 K5 K1 157.81(9) . 6_455 ?
Se4 K5 K1 48.55(7) 12_556 6_455 ?
P2 K5 K1 85.07(8) 12_556 6_455 ?
K1 K5 K1 80.46(9) 15_455 6_455 ?
Se3 K5 K6 51.30(4) 12_556 10_556 ?
Se3 K5 K6 129.92(6) . 10_556 ?
Se7 K5 K6 134.82(7) 12_556 10_556 ?
Se7 K5 K6 48.35(4) . 10_556 ?
Se8 K5 K6 91.09(7) 12_556 10_556 ?
Se8 K5 K6 98.04(7) . 10_556 ?
Se4 K5 K6 58.82(7) 12_556 10_556 ?
P2 K5 K6 124.66(9) 12_556 10_556 ?
K1 K5 K6 70.84(8) 15_455 10_556 ?
K1 K5 K6 102.28(8) 6_455 10_556 ?
Se3 K5 K3 130.88(6) 12_556 . ?
Se3 K5 K3 46.28(4) . . ?
Se7 K5 K3 47.91(4) 12_556 . ?
Se7 K5 K3 129.09(6) . . ?
Se8 K5 K3 96.13(6) 12_556 . ?
Se8 K5 K3 85.04(6) . . ?
Se4 K5 K3 114.73(8) 12_556 . ?
P2 K5 K3 62.25(7) 12_556 . ?
K1 K5 K3 101.66(8) 15_455 . ?
K1 K5 K3 73.70(7) 6_455 . ?
K6 K5 K3 172.17(9) 10_556 . ?
Se8 K4 Se5 147.40(9) . 10_656 ?
Se8 K4 Se6 148.00(9) . 10_656 ?
Se5 K4 Se6 62.85(9) 10_656 10_656 ?
Se8 K4 Se6 78.93(8) . 12 ?
Se5 K4 Se6 133.03(12) 10_656 12 ?
Se6 K4 Se6 70.19(6) 10_656 12 ?
Se8 K4 Se5 77.48(8) . 12_556 ?
Se5 K4 Se5 71.09(6) 10_656 12_556 ?
Se6 K4 Se5 133.92(12) 10_656 12_556 ?
Se6 K4 Se5 155.79(14) 12 12_556 ?
Se8 K4 Se5 86.39(10) . 2_455 ?
Se5 K4 Se5 114.46(13) 10_656 2_455 ?
Se6 K4 Se5 84.25(9) 10_656 2_455 ?
Se6 K4 Se5 57.79(6) 12 2_455 ?
Se5 K4 Se5 115.06(12) 12_556 2_455 ?
Se8 K4 Se6 85.78(10) . 2_455 ?
Se5 K4 Se6 84.47(9) 10_656 2_455 ?
Se6 K4 Se6 114.77(13) 10_656 2_455 ?
Se6 K4 Se6 115.65(12) 12 2_455 ?
Se5 K4 Se6 57.24(6) 12_556 2_455 ?
Se5 K4 Se6 59.16(8) 2_455 2_455 ?
Se8 K4 Se3 61.18(9) . . ?
Se5 K4 Se3 106.35(12) 10_656 . ?
Se6 K4 Se3 109.17(12) 10_656 . ?
Se6 K4 Se3 89.23(9) 12 . ?
Se5 K4 Se3 84.16(9) 12_556 . ?
Se5 K4 Se3 138.57(11) 2_455 . ?
Se6 K4 Se3 134.57(10) 2_455 . ?
Se8 K4 K4 134.1(2) . 9_556 ?
Se5 K4 K4 59.77(11) 10_656 9_556 ?
Se6 K4 K4 59.72(11) 10_656 9_556 ?
Se6 K4 K4 96.07(11) 12 9_556 ?
Se5 K4 K4 96.40(11) 12_556 9_556 ?
Se5 K4 K4 54.69(10) 2_455 9_556 ?
Se6 K4 K4 55.05(10) 2_455 9_556 ?
Se3 K4 K4 164.6(2) . 9_556 ?
Se8 K4 P2 157.9(2) . 10_656 ?
Se5 K4 P2 34.25(6) 10_656 10_656 ?
Se6 K4 P2 34.13(6) 10_656 10_656 ?
Se6 K4 P2 101.41(9) 12 10_656 ?
Se5 K4 P2 102.48(9) 12_556 10_656 ?
Se5 K4 P2 112.74(13) 2_455 10_656 ?
Se6 K4 P2 113.09(13) 2_455 10_656 ?
Se3 K4 P2 96.74(13) . 10_656 ?
K4 K4 P2 68.03(14) 9_556 10_656 ?
Se8 K4 K3 97.22(10) . . ?
Se5 K4 K3 58.91(7) 10_656 . ?
Se6 K4 K3 96.59(11) 10_656 . ?
Se6 K4 K3 130.69(13) 12 . ?
Se5 K4 K3 58.41(6) 12_556 . ?
Se5 K4 K3 171.24(11) 2_455 . ?
Se6 K4 K3 112.99(6) 2_455 . ?
Se3 K4 K3 49.27(6) . . ?
K4 K4 K3 118.37(14) 9_556 . ?
P2 K4 K3 65.53(9) 10_656 . ?
Se8 K4 K6 97.25(10) . . ?
Se5 K4 K6 95.51(10) 10_656 . ?
Se6 K4 K6 60.34(7) 10_656 . ?
Se6 K4 K6 60.28(7) 12 . ?
Se5 K4 K6 128.34(12) 12_556 . ?
Se5 K4 K6 115.81(7) 2_455 . ?
Se6 K4 K6 174.08(11) 2_455 . ?
Se3 K4 K6 51.10(7) . . ?
K4 K4 K6 119.95(15) 9_556 . ?
P2 K4 K6 65.09(9) 10_656 . ?
K3 K4 K6 71.77(9) . . ?
Se7 K6 Se7 165.1(2) 12 10_656 ?
Se7 K6 Se3 97.70(4) 12 . ?
Se7 K6 Se3 81.78(4) 10_656 . ?
Se7 K6 Se3 81.78(4) 12 3 ?
Se7 K6 Se3 97.70(4) 10_656 3 ?
Se3 K6 Se3 176.0(2) . 3 ?
Se7 K6 Se1 58.53(5) 12 3 ?
Se7 K6 Se1 133.82(12) 10_656 3 ?
Se3 K6 Se1 123.08(10) . 3 ?
Se3 K6 Se1 59.98(4) 3 3 ?
Se7 K6 Se1 133.82(12) 12 . ?
Se7 K6 Se1 58.53(5) 10_656 . ?
Se3 K6 Se1 59.98(4) . . ?
Se3 K6 Se1 123.08(10) 3 . ?
Se1 K6 Se1 98.10(13) 3 . ?
Se7 K6 P1 82.96(6) 12 3 ?
Se7 K6 P1 104.94(7) 10_656 3 ?
Se3 K6 P1 150.2(2) . 3 ?
Se3 K6 P1 33.70(6) 3 3 ?
Se1 K6 P1 34.26(6) 3 3 ?
Se1 K6 P1 98.28(13) . 3 ?
Se7 K6 P1 104.94(7) 12 . ?
Se7 K6 P1 82.96(6) 10_656 . ?
Se3 K6 P1 33.70(6) . . ?
Se3 K6 P1 150.2(2) 3 . ?
Se1 K6 P1 98.28(13) 3 . ?
Se1 K6 P1 34.26(6) . . ?
P1 K6 P1 117.2(2) 3 . ?
Se7 K6 K4 99.44(11) 12 . ?
Se7 K6 K4 68.45(8) 10_656 . ?
Se3 K6 K4 51.62(7) . . ?
Se3 K6 K4 124.51(14) 3 . ?
Se1 K6 K4 157.73(7) 3 . ?
Se1 K6 K4 95.75(5) . . ?
P1 K6 K4 157.89(13) 3 . ?
P1 K6 K4 83.60(8) . . ?
Se7 K6 K4 68.45(8) 12 3 ?
Se7 K6 K4 99.44(11) 10_656 3 ?
Se3 K6 K4 124.51(14) . 3 ?
Se3 K6 K4 51.62(7) 3 3 ?
Se1 K6 K4 95.75(5) 3 3 ?
Se1 K6 K4 157.73(7) . 3 ?
P1 K6 K4 83.60(8) 3 3 ?
P1 K6 K4 157.89(13) . 3 ?
K4 K6 K4 77.03(12) . 3 ?
Se7 K6 K2 97.47(10) 12 . ?
Se7 K6 K2 97.47(10) 10_656 . ?
Se3 K6 K2 91.99(9) . . ?
Se3 K6 K2 91.99(9) 3 . ?
Se1 K6 K2 49.05(7) 3 . ?
Se1 K6 K2 49.05(7) . . ?
P1 K6 K2 58.62(9) 3 . ?
P1 K6 K2 58.62(9) . . ?
K4 K6 K2 141.49(6) . . ?
K4 K6 K2 141.49(6) 3 . ?
Se7 K6 K5 49.58(4) 12 12 ?
Se7 K6 K5 128.67(5) 10_656 12 ?
Se3 K6 K5 48.18(4) . 12 ?
Se3 K6 K5 131.33(4) 3 12 ?
Se1 K6 K5 90.18(5) 3 12 ?
Se1 K6 K5 96.68(5) . 12 ?
P1 K6 K5 123.89(8) 3 12 ?
P1 K6 K5 62.44(7) . 12 ?
K4 K6 K5 70.90(7) . 12 ?
K4 K6 K5 100.64(9) 3 12 ?
K2 K6 K5 95.23(7) . 12 ?
Se3 P1 Se4 109.86(14) . . ?
Se3 P1 Se1 113.1(2) . . ?
Se4 P1 Se1 112.52(14) . . ?
Se3 P1 Se2 112.70(14) . 6_455 ?
Se4 P1 Se2 106.2(2) . 6_455 ?
Se1 P1 Se2 102.11(13) . 6_455 ?
Se3 P1 K6 66.94(12) . . ?
Se4 P1 K6 81.79(8) . . ?
Se1 P1 K6 70.76(9) . . ?
Se2 P1 K6 171.13(14) 6_455 . ?
Se3 P1 K3 60.45(10) . . ?
Se4 P1 K3 165.64(15) . . ?
Se1 P1 K3 66.14(9) . . ?
Se2 P1 K3 87.83(8) 6_455 . ?
K6 P1 K3 84.43(10) . . ?
Se6 P2 Se5 108.3(2) . . ?
Se6 P2 Se8 108.6(2) . . ?
Se5 P2 Se8 108.4(2) . . ?
Se6 P2 Se7 110.3(2) . . ?
Se5 P2 Se7 109.70(15) . . ?
Se8 P2 Se7 111.5(2) . . ?
Se6 P2 K5 166.6(2) . 12 ?
Se5 P2 K5 85.08(9) . 12 ?
Se8 P2 K5 66.84(11) . 12 ?
Se7 P2 K5 62.44(11) . 12 ?
Se6 P2 K4 61.19(12) . 10_556 ?
Se5 P2 K4 60.56(12) . 10_556 ?
Se8 P2 K4 156.6(2) . 10_556 ?
Se7 P2 K4 91.9(2) . 10_556 ?
K5 P2 K4 127.84(11) 12 10_556 ?

loop_
_geom_bond_atom_site_label_1
_geom_bond_atom_site_label_2
_geom_bond_distance
_geom_bond_site_symmetry_2
_geom_bond_publ_flag
La1 Se1 3.1079(11) . ?
La1 Se1 3.1079(11) 3_556 ?
La1 Se1 3.1079(11) 6_455 ?
La1 Se1 3.1079(11) 8_456 ?
La1 Se2 3.1413(12) 6_455 ?
La1 Se2 3.1413(12) 3_556 ?
La1 Se2 3.1413(12) . ?
La1 Se2 3.1414(12) 8_456 ?
La2 Se5 3.2249(14) 11_556 ?
La2 Se5 3.2250(14) 12_556 ?
La2 Se6 3.2261(14) . ?
La2 Se6 3.2262(14) 2_455 ?
La2 Se8 3.285(2) 2_455 ?
La2 Se8 3.285(2) . ?
La2 Se8 3.293(2) 12_556 ?
La2 Se8 3.293(2) 11_556 ?
La2 K4 4.561(4) 12_556 ?
La2 K4 4.561(4) 11_556 ?
La2 K4 4.600(4) 2_455 ?
La2 K4 4.600(4) . ?
Se1 P1 2.223(4) . ?
Se1 K1 3.215(4) 8_456 ?
Se1 K2 3.4755(12) . ?
Se1 K3 3.570(4) . ?
Se1 K6 3.729(4) . ?
Se2 P1 2.226(3) 6_455 ?
Se2 K1 3.404(4) 12_655 ?
Se2 K1 3.518(3) . ?
Se2 K1 3.652(4) 8_456 ?
Se3 P1 2.154(4) . ?
Se3 K3 3.3453(13) . ?
Se3 K5 3.411(3) 12 ?
Se3 K5 3.429(3) . ?
Se3 K6 3.5714(13) . ?
Se3 K4 3.597(5) . ?
Se4 P1 2.193(3) . ?
Se4 K2 3.3551(13) . ?
Se4 K1 3.361(3) 6_454 ?
Se4 K1 3.387(4) 15_455 ?
Se4 K1 3.600(4) 3_556 ?
Se4 K5 3.772(4) 12 ?
Se5 P2 2.183(3) . ?
Se5 La2 3.2249(14) 11 ?
Se5 K4 3.379(4) 10_556 ?
Se5 K4 3.470(3) 12 ?
Se5 K4 3.577(4) 2_455 ?
Se5 K3 3.851(4) 10_556 ?
Se6 P2 2.179(3) . ?
Se6 K4 3.402(4) 10_556 ?
Se6 K4 3.414(3) 12_556 ?
Se6 K4 3.585(4) 2_455 ?
Se7 P2 2.219(5) . ?
Se7 K6 3.405(2) 10_556 ?
Se7 K5 3.443(3) 12 ?
Se7 K3 3.4439(14) 10_556 ?
Se7 K5 3.469(2) . ?
Se7 K1 3.548(4) 15_455 ?
Se8 P2 2.202(5) . ?
Se8 K4 3.215(5) . ?
Se8 La2 3.293(2) 11 ?
Se8 K5 3.608(4) 12 ?
Se8 K5 3.718(4) . ?
K1 Se1 3.215(4) 8_456 ?
K1 Se4 3.361(3) 6_456 ?
K1 Se4 3.387(4) 15_556 ?
K1 Se2 3.404(4) 12_656 ?
K1 Se7 3.547(4) 15_556 ?
K1 Se4 3.600(4) 3_556 ?
K1 Se2 3.652(4) 8_456 ?
K1 K1 3.883(7) 13_557 ?
K1 K5 4.297(5) 15_556 ?
K1 K5 4.362(5) 6_455 ?
K1 K2 4.501(4) 1_556 ?
K3 Se3 3.3454(13) 3_556 ?
K3 Se7 3.4438(14) 12_556 ?
K3 Se7 3.4439(14) 10_656 ?
K3 Se1 3.570(4) 3_556 ?
K3 P1 3.833(4) 3_556 ?
K3 P1 3.833(4) . ?
K3 Se5 3.851(4) 12_556 ?
K3 Se5 3.851(4) 10_656 ?
K3 K4 4.287(5) . ?
K3 K4 4.287(5) 3_556 ?
K2 Se4 3.3550(13) 8_455 ?
K2 Se4 3.3551(13) 6_455 ?
K2 Se4 3.3551(13) 3 ?
K2 Se1 3.4755(12) 3 ?
K2 Se1 3.4755(12) 6_455 ?
K2 Se1 3.4755(12) 8_455 ?
K2 K6 4.480(6) 6_455 ?
K2 K6 4.480(6) . ?
K2 K1 4.501(4) 6_454 ?
K2 K1 4.501(4) 3_556 ?
K5 Se3 3.411(3) 12_556 ?
K5 Se7 3.443(3) 12_556 ?
K5 Se8 3.608(4) 12_556 ?
K5 Se4 3.772(4) 12_556 ?
K5 P2 3.852(5) 12_556 ?
K5 K1 4.298(5) 15_455 ?
K5 K1 4.362(5) 6_455 ?
K5 K6 4.514(2) 10_556 ?
K4 Se5 3.379(4) 10_656 ?
K4 Se6 3.402(4) 10_656 ?
K4 Se6 3.414(3) 12 ?
K4 Se5 3.470(3) 12_556 ?
K4 Se5 3.578(4) 2_455 ?
K4 Se6 3.585(4) 2_455 ?
K4 K4 3.769(9) 9_556 ?
K4 P2 3.866(6) 10_656 ?
K4 K6 4.477(6) . ?
K6 Se7 3.405(2) 12 ?
K6 Se7 3.405(2) 10_656 ?
K6 Se3 3.5714(13) 3 ?
K6 Se1 3.729(4) 3 ?
K6 P1 3.815(4) 3 ?
K6 P1 3.815(4) . ?
K6 K4 4.477(6) 3 ?
K6 K5 4.514(2) 12 ?
P1 Se2 2.226(3) 6_455 ?
P2 K5 3.852(5) 12 ?
P2 K4 3.866(6) 10_556 ?
